data_4038987
loop_
_publ_author_name
'Faoro, Eliandro'
'de Oliveira, Gelson Manzoni'
'Lang, Ernesto Schulz'
'Pereira, Cesar Bicca'

_publ_section_title
;
 Synthesis and structural features of new aryltellurenyl iodides
;
_journal_issue 10-11
_journal_name_full 'Journal of Organometallic Chemistry'
_journal_page_first 1480
_journal_page_last 1486
_journal_paper_doi 10.1016/j.jorganchem.2010.03.004
_journal_volume 695
_journal_year 2010
_chemical_formula_moiety 'C20 H26 I2 Te'
_chemical_formula_sum 'C20 H26 I2 Te'
_chemical_formula_weight 647.81
_chemical_name_common R2TeI2
_chemical_name_systematic
;
 &#x0091;bis(2,3,5,6-tetramethylphenyl)tellurium di-iodine&#x0092;
;
_space_group_IT_number 14
_space_group_name_Hall '-P 2yn'
_space_group_name_H-M_alt 'P 1 21/n 1'
_symmetry_cell_setting monoclinic
_symmetry_space_group_name_Hall '-P 2yn'
_symmetry_space_group_name_H-M 'P 1 21/n 1'
_atom_sites_solution_hydrogens geom
_atom_sites_solution_primary direct
_atom_sites_solution_secondary difmap
_audit_conform_dict_location ftp://ftp.iucr.org/pub/cif_core.dic
_audit_conform_dict_name cif_core.dic
_audit_conform_dict_version 2.3
_audit_creation_date 2009-11-05T16:54:11-00:00
_audit_creation_method 'WinGX routine CIF_UPDATE'
_cell_angle_alpha 90
_cell_angle_beta 95.257(2)
_cell_angle_gamma 90
_cell_formula_units_Z 4
_cell_length_a 9.9186(3)
_cell_length_b 14.9060(4)
_cell_length_c 14.3917(4)
_cell_measurement_reflns_used 4152
_cell_measurement_temperature 170(2)
_cell_measurement_theta_max 27.08
_cell_measurement_theta_min 2.39
_cell_volume 2118.81(10)
_computing_cell_refinement 'Bruker SAINT'
_computing_data_collection 'Bruker APEX II/BIS/COSMO'
_computing_data_reduction 'Bruker SADABS'
_computing_molecular_graphics 'CRYSTAL IMPACT DIAMOND 3'
_computing_publication_material 'WINGX publication routines (Farrugia, 1999)'
_computing_structure_refinement 'SHELXL-97 (Sheldrick, 1997)'
_computing_structure_solution 'Bruker SHELXS-97 (Sheldrick, 1997)'
_diffrn_ambient_temperature 170(2)
_diffrn_measured_fraction_theta_full 0.991
_diffrn_measured_fraction_theta_max 0.991
_diffrn_measurement_device_type 'Bruker APEX-II CCD'
_diffrn_measurement_method '\f and \w scans'
_diffrn_radiation_monochromator graphite
_diffrn_radiation_type MoK\a
_diffrn_radiation_wavelength 0.71073
_diffrn_reflns_av_R_equivalents 0.0641
_diffrn_reflns_av_unetI/netI 0.0598
_diffrn_reflns_limit_h_max 12
_diffrn_reflns_limit_h_min -12
_diffrn_reflns_limit_k_max 19
_diffrn_reflns_limit_k_min -19
_diffrn_reflns_limit_l_max 18
_diffrn_reflns_limit_l_min -18
_diffrn_reflns_number 19544
_diffrn_reflns_theta_full 27.12
_diffrn_reflns_theta_max 27.12
_diffrn_reflns_theta_min 2.39
_diffrn_standards_number 0
_exptl_absorpt_coefficient_mu 4.317
_exptl_absorpt_correction_T_max 0.806
_exptl_absorpt_correction_T_min 0.542
_exptl_absorpt_correction_type gaussian
_exptl_absorpt_process_details SADABS
_exptl_crystal_colour red
_exptl_crystal_density_diffrn 2.031
_exptl_crystal_density_meas 2.031
_exptl_crystal_density_method 'not measured'
_exptl_crystal_description plate
_exptl_crystal_F_000 1216
_exptl_crystal_size_max 0.18
_exptl_crystal_size_mid 0.12
_exptl_crystal_size_min 0.05
_refine_diff_density_max 3.938
_refine_diff_density_min -1.079
_refine_diff_density_rms 0.165
_refine_ls_extinction_method none
_refine_ls_goodness_of_fit_ref 0.959
_refine_ls_hydrogen_treatment constr
_refine_ls_matrix_type full
_refine_ls_number_parameters 208
_refine_ls_number_reflns 4643
_refine_ls_number_restraints 0
_refine_ls_restrained_S_all 0.959
_refine_ls_R_factor_all 0.0516
_refine_ls_R_factor_gt 0.0367
_refine_ls_shift/su_max 0.001
_refine_ls_shift/su_mean 0
_refine_ls_structure_factor_coef Fsqd
_refine_ls_weighting_details 'calc w=1/[\s^2^(Fo^2^)+(0.0371P)^2^+0.0000P] where P=(Fo^2^+2Fc^2^)/3'
_refine_ls_weighting_scheme calc
_refine_ls_wR_factor_gt 0.0822
_refine_ls_wR_factor_ref 0.0872
_reflns_number_gt 3437
_reflns_number_total 4682
_reflns_threshold_expression >2sigma(I)
_cod_data_source_file JOC-2010-695-1480.cif
_cod_data_source_block comp-6
_cod_depositor_comments
;
The following automatic conversions were performed:

data item '_symmetry_cell_setting' value 'Monoclinic' was changed to
'monoclinic' in accordance with the built-in table derived from the
CIF Core dictionary named 'cif_core.dic' version 2.4.5 last updated
on 2014-11-21.

Automatic conversion script
Id: cif_fix_values 8738 2021-04-28 16:35:53Z antanas 
;
_cod_original_cell_volume 2118.82(10)
_cod_original_sg_symbol_Hall -P2yn
_cod_original_sg_symbol_H-M P2(1)/n
_cod_database_code 4038987

loop_
_symmetry_equiv_pos_as_xyz
'x, y, z'
'-x+1/2, y+1/2, -z+1/2'
'-x, -y, -z'
'x-1/2, -y-1/2, z-1/2'

loop_
_atom_site_label
_atom_site_type_symbol
_atom_site_fract_x
_atom_site_fract_y
_atom_site_fract_z
_atom_site_U_iso_or_equiv
_atom_site_adp_type
_atom_site_occupancy
_atom_site_symmetry_multiplicity
_atom_site_calc_flag
_atom_site_refinement_flags
_atom_site_disorder_assembly
_atom_site_disorder_group
I1 I 0.56242(4) 0.06097(2) 0.74198(2) 0.02682(11) Uani 1 1 d . . .
Te1 Te 0.26465(4) 0.08938(2) 0.73934(2) 0.02257(11) Uani 1 1 d . . .
I2 I 0.85474(4) 0.03939(3) 0.73825(3) 0.03699(13) Uani 1 1 d . . .
C21 C 0.2781(5) 0.1783(3) 0.8572(3) 0.0208(11) Uani 1 1 d . . .
C26 C 0.3495(5) 0.2589(3) 0.8566(3) 0.0212(11) Uani 1 1 d . . .
C23 C 0.2076(6) 0.2079(4) 1.0094(4) 0.0284(13) Uani 1 1 d . . .
C24 C 0.2770(6) 0.2877(4) 1.0092(4) 0.0299(13) Uani 1 1 d . . .
H24 H 0.2747 0.3268 1.0612 0.036 Uiso 1 1 calc R . .
C25 C 0.3506(5) 0.3137(4) 0.9357(4) 0.0248(12) Uani 1 1 d . . .
C22 C 0.2078(5) 0.1492(4) 0.9324(3) 0.0237(12) Uani 1 1 d . . .
C11 C 0.2283(5) 0.1765(3) 0.6200(3) 0.0194(11) Uani 1 1 d . . .
C14 C 0.2161(6) 0.2940(4) 0.4748(4) 0.0302(13) Uani 1 1 d . . .
H14 H 0.2182 0.3371 0.4264 0.036 Uiso 1 1 calc R . .
C12 C 0.1498(5) 0.2533(3) 0.6263(3) 0.0206(11) Uani 1 1 d . . .
C16 C 0.2897(5) 0.1520(4) 0.5403(3) 0.0223(12) Uani 1 1 d . . .
C15 C 0.2851(5) 0.2138(4) 0.4669(4) 0.0250(12) Uani 1 1 d . . .
C13 C 0.1446(5) 0.3137(4) 0.5498(4) 0.0251(12) Uani 1 1 d . . .
C20 C 0.3559(6) 0.0627(4) 0.5265(4) 0.0305(14) Uani 1 1 d . . .
H20A H 0.3525 0.0262 0.5829 0.046 Uiso 1 1 calc R . .
H20B H 0.4505 0.0722 0.5143 0.046 Uiso 1 1 calc R . .
H20C H 0.3078 0.0317 0.4733 0.046 Uiso 1 1 calc R . .
C27 C 0.1374(7) 0.0605(4) 0.9379(4) 0.0347(15) Uani 1 1 d . . .
H27A H 0.1455 0.0267 0.8803 0.052 Uiso 1 1 calc R . .
H27B H 0.0414 0.0706 0.9458 0.052 Uiso 1 1 calc R . .
H27C H 0.1791 0.0264 0.9912 0.052 Uiso 1 1 calc R . .
C30 C 0.4279(5) 0.2898(4) 0.7790(4) 0.0251(12) Uani 1 1 d . . .
H30A H 0.4699 0.3479 0.7954 0.038 Uiso 1 1 calc R . .
H30B H 0.3669 0.2961 0.7219 0.038 Uiso 1 1 calc R . .
H30C H 0.4985 0.2459 0.7689 0.038 Uiso 1 1 calc R . .
C29 C 0.4335(6) 0.3984(4) 0.9443(4) 0.0314(14) Uani 1 1 d . . .
H29A H 0.4216 0.4274 1.0041 0.047 Uiso 1 1 calc R . .
H29B H 0.4036 0.4392 0.8931 0.047 Uiso 1 1 calc R . .
H29C H 0.5293 0.3836 0.9412 0.047 Uiso 1 1 calc R . .
C17 C 0.0662(6) 0.2739(4) 0.7053(4) 0.0302(13) Uani 1 1 d . . .
H17A H 0.0197 0.3314 0.6936 0.045 Uiso 1 1 calc R . .
H17B H 0.1251 0.2776 0.7637 0.045 Uiso 1 1 calc R . .
H17C H -0.0009 0.2263 0.7103 0.045 Uiso 1 1 calc R . .
C18 C 0.0609(6) 0.3970(4) 0.5490(4) 0.0345(14) Uani 1 1 d . . .
H18A H 0.0166 0.4007 0.607 0.052 Uiso 1 1 calc R . .
H18B H -0.008 0.3954 0.4957 0.052 Uiso 1 1 calc R . .
H18C H 0.1191 0.4495 0.5438 0.052 Uiso 1 1 calc R . .
C19 C 0.3548(7) 0.1962(4) 0.3800(4) 0.0401(16) Uani 1 1 d . . .
H19A H 0.3988 0.1373 0.3848 0.06 Uiso 1 1 calc R . .
H19B H 0.4231 0.2427 0.3733 0.06 Uiso 1 1 calc R . .
H19C H 0.2879 0.1972 0.3255 0.06 Uiso 1 1 calc R . .
C28 C 0.1325(7) 0.1846(5) 1.0926(4) 0.0500(19) Uani 1 1 d . . .
H28A H 0.0879 0.1263 1.0823 0.075 Uiso 1 1 calc R . .
H28B H 0.0642 0.2307 1.101 0.075 Uiso 1 1 calc R . .
H28C H 0.1965 0.1816 1.1486 0.075 Uiso 1 1 calc R . .

loop_
_atom_site_aniso_label
_atom_site_aniso_U_11
_atom_site_aniso_U_22
_atom_site_aniso_U_33
_atom_site_aniso_U_23
_atom_site_aniso_U_13
_atom_site_aniso_U_12
I1 0.0342(2) 0.0247(2) 0.02162(19) 0.00012(14) 0.00258(15) 0.00144(15)
Te1 0.0285(2) 0.01948(19) 0.01974(19) 0.00011(14) 0.00217(14) -0.00170(15)
I2 0.0338(3) 0.0381(2) 0.0388(2) 0.00305(18) 0.00215(18) 0.00530(18)
C21 0.020(3) 0.023(3) 0.020(3) 0.002(2) 0.002(2) -0.001(2)
C26 0.019(3) 0.024(3) 0.021(3) 0.000(2) 0.004(2) 0.003(2)
C23 0.031(3) 0.034(3) 0.022(3) 0.001(2) 0.011(2) 0.002(3)
C24 0.037(4) 0.032(3) 0.021(3) -0.005(2) 0.004(2) 0.001(3)
C25 0.025(3) 0.023(3) 0.027(3) -0.001(2) 0.002(2) 0.001(2)
C22 0.023(3) 0.028(3) 0.021(3) 0.007(2) 0.004(2) 0.003(2)
C11 0.021(3) 0.021(3) 0.016(3) 0.000(2) 0.002(2) -0.003(2)
C14 0.040(4) 0.028(3) 0.023(3) 0.002(2) 0.006(3) 0.002(3)
C12 0.020(3) 0.022(3) 0.019(3) -0.004(2) 0.000(2) 0.003(2)
C16 0.022(3) 0.026(3) 0.019(3) -0.007(2) 0.003(2) 0.001(2)
C15 0.027(3) 0.028(3) 0.020(3) -0.002(2) 0.006(2) 0.002(2)
C13 0.027(3) 0.022(3) 0.026(3) -0.002(2) 0.000(2) 0.001(2)
C20 0.041(4) 0.027(3) 0.025(3) -0.008(2) 0.007(3) 0.008(3)
C27 0.039(4) 0.035(3) 0.030(3) 0.005(3) 0.006(3) -0.009(3)
C30 0.029(3) 0.022(3) 0.026(3) 0.004(2) 0.010(2) 0.001(2)
C29 0.039(4) 0.026(3) 0.029(3) -0.006(2) 0.002(3) -0.001(3)
C17 0.027(3) 0.036(3) 0.028(3) -0.002(3) 0.010(2) 0.008(3)
C18 0.043(4) 0.026(3) 0.035(3) 0.000(3) 0.005(3) 0.009(3)
C19 0.058(4) 0.039(4) 0.025(3) -0.001(3) 0.018(3) 0.004(3)
C28 0.070(5) 0.054(5) 0.031(4) 0.002(3) 0.029(3) -0.007(4)

loop_
_atom_type_symbol
_atom_type_description
_atom_type_scat_dispersion_real
_atom_type_scat_dispersion_imag
_atom_type_scat_source
C C 0.0033 0.0016 'International Tables Vol C Tables 4.2.6.8 and 6.1.1.4'
H H 0 0 'International Tables Vol C Tables 4.2.6.8 and 6.1.1.4'
Te Te -0.5308 1.6751 'International Tables Vol C Tables 4.2.6.8 and 6.1.1.4'
I I -0.4742 1.8119 'International Tables Vol C Tables 4.2.6.8 and 6.1.1.4'

loop_
_geom_angle_atom_site_label_1
_geom_angle_atom_site_label_2
_geom_angle_atom_site_label_3
_geom_angle
_geom_angle_site_symmetry_1
_geom_angle_site_symmetry_3
I2 I1 Te1 177.433(17) . .
C21 Te1 C11 104.56(19) . .
C21 Te1 I1 95.03(14) . .
C11 Te1 I1 100.88(13) . .
C26 C21 C22 123.9(5) . .
C26 C21 Te1 121.4(4) . .
C22 C21 Te1 114.7(4) . .
C21 C26 C25 117.6(5) . .
C21 C26 C30 124.9(5) . .
C25 C26 C30 117.5(5) . .
C24 C23 C22 119.8(5) . .
C24 C23 C28 119.1(5) . .
C22 C23 C28 121.1(5) . .
C23 C24 C25 122.7(5) . .
C23 C24 H24 118.7 . .
C25 C24 H24 118.7 . .
C24 C25 C26 119.3(5) . .
C24 C25 C29 119.4(5) . .
C26 C25 C29 121.3(5) . .
C21 C22 C23 116.6(5) . .
C21 C22 C27 125.3(5) . .
C23 C22 C27 118.1(5) . .
C12 C11 C16 123.9(5) . .
C12 C11 Te1 119.8(4) . .
C16 C11 Te1 116.3(4) . .
C13 C14 C15 122.8(5) . .
C13 C14 H14 118.6 . .
C15 C14 H14 118.6 . .
C11 C12 C13 116.9(5) . .
C11 C12 C17 124.7(5) . .
C13 C12 C17 118.4(5) . .
C11 C16 C15 117.5(5) . .
C11 C16 C20 124.7(5) . .
C15 C16 C20 117.8(5) . .
C14 C15 C16 119.2(5) . .
C14 C15 C19 119.0(5) . .
C16 C15 C19 121.8(5) . .
C14 C13 C12 119.2(5) . .
C14 C13 C18 119.9(5) . .
C12 C13 C18 120.9(5) . .
C16 C20 H20A 109.5 . .
C16 C20 H20B 109.5 . .
H20A C20 H20B 109.5 . .
C16 C20 H20C 109.5 . .
H20A C20 H20C 109.5 . .
H20B C20 H20C 109.5 . .
C22 C27 H27A 109.5 . .
C22 C27 H27B 109.5 . .
H27A C27 H27B 109.5 . .
C22 C27 H27C 109.5 . .
H27A C27 H27C 109.5 . .
H27B C27 H27C 109.5 . .
C26 C30 H30A 109.5 . .
C26 C30 H30B 109.5 . .
H30A C30 H30B 109.5 . .
C26 C30 H30C 109.5 . .
H30A C30 H30C 109.5 . .
H30B C30 H30C 109.5 . .
C25 C29 H29A 109.5 . .
C25 C29 H29B 109.5 . .
H29A C29 H29B 109.5 . .
C25 C29 H29C 109.5 . .
H29A C29 H29C 109.5 . .
H29B C29 H29C 109.5 . .
C12 C17 H17A 109.5 . .
C12 C17 H17B 109.5 . .
H17A C17 H17B 109.5 . .
C12 C17 H17C 109.5 . .
H17A C17 H17C 109.5 . .
H17B C17 H17C 109.5 . .
C13 C18 H18A 109.5 . .
C13 C18 H18B 109.5 . .
H18A C18 H18B 109.5 . .
C13 C18 H18C 109.5 . .
H18A C18 H18C 109.5 . .
H18B C18 H18C 109.5 . .
C15 C19 H19A 109.5 . .
C15 C19 H19B 109.5 . .
H19A C19 H19B 109.5 . .
C15 C19 H19C 109.5 . .
H19A C19 H19C 109.5 . .
H19B C19 H19C 109.5 . .
C23 C28 H28A 109.5 . .
C23 C28 H28B 109.5 . .
H28A C28 H28B 109.5 . .
C23 C28 H28C 109.5 . .
H28A C28 H28C 109.5 . .
H28B C28 H28C 109.5 . .

loop_
_geom_bond_atom_site_label_1
_geom_bond_atom_site_label_2
_geom_bond_distance
_geom_bond_site_symmetry_2
I1 I2 2.9226(6) .
I1 Te1 2.9804(5) .
Te1 C21 2.147(5) .
Te1 C11 2.157(5) .
C21 C26 1.395(7) .
C21 C22 1.409(7) .
C26 C25 1.401(7) .
C26 C30 1.491(7) .
C23 C24 1.375(8) .
C23 C22 1.413(7) .
C23 C28 1.508(7) .
C24 C25 1.393(7) .
C24 H24 0.95 .
C25 C29 1.505(7) .
C22 C27 1.500(8) .
C11 C12 1.393(7) .
C11 C16 1.395(7) .
C14 C13 1.376(7) .
C14 C15 1.387(8) .
C14 H14 0.95 .
C12 C13 1.419(7) .
C12 C17 1.499(7) .
C16 C15 1.399(7) .
C16 C20 1.505(7) .
C15 C19 1.506(7) .
C13 C18 1.493(7) .
C20 H20A 0.98 .
C20 H20B 0.98 .
C20 H20C 0.98 .
C27 H27A 0.98 .
C27 H27B 0.98 .
C27 H27C 0.98 .
C30 H30A 0.98 .
C30 H30B 0.98 .
C30 H30C 0.98 .
C29 H29A 0.98 .
C29 H29B 0.98 .
C29 H29C 0.98 .
C17 H17A 0.98 .
C17 H17B 0.98 .
C17 H17C 0.98 .
C18 H18A 0.98 .
C18 H18B 0.98 .
C18 H18C 0.98 .
C19 H19A 0.98 .
C19 H19B 0.98 .
C19 H19C 0.98 .
C28 H28A 0.98 .
C28 H28B 0.98 .
C28 H28C 0.98 .
